data_2020177
loop_
_publ_author_name
'Driss, A.'
'Jouini, T.'

_publ_section_title
;
 Structure de Na H2 As3 O9: Un nouvel anion arseniate condense
;
_journal_name_full 'Acta Crystallographica C (39,1983-)'
_journal_page_first 1507
_journal_page_last 1510
_journal_volume 44
_journal_year 1988
_chemical_formula_sum 'As3 H2 Na O9'
_chemical_name_systematic 'Na H2 (As3 O9)'
_space_group_IT_number 2
_symmetry_space_group_name_Hall '-P 1'
_symmetry_space_group_name_H-M 'P -1'
_cell_angle_alpha 109.89
_cell_angle_beta 107.27
_cell_angle_gamma 106.15
_cell_formula_units_Z 2
_cell_length_a 7.167
_cell_length_b 7.575
_cell_length_c 7.85
_cell_volume 346.899
_citation_journal_id_ASTM ACSCEE
_cod_data_source_file Driss_ACSCEE_1988_1594.cif
_cod_data_source_block H2As3Na1O9
_cod_original_cell_volume 346.8989
_cod_original_formula_sum 'H2 As3 Na1 O9'
_cod_database_code 2020177

loop_
_symmetry_equiv_pos_as_xyz
x,y,z
-x,-y,-z

loop_
_atom_site_label
_atom_site_type_symbol
_atom_site_fract_x
_atom_site_fract_y
_atom_site_fract_z
_atom_site_occupancy
_atom_site_U_iso_or_equiv
O4 O-2 0.1853 0.2833 0.264 1 0.0
O9 O-2 0.3146 0.6859 0.4961 1 0.0
O2 O-2 0.2784 0.4672 0.0349 1 0.0
O8 O-2 0.0103 0.1835 0.4613 1 0.0
As2 As+5 0.155 0.436 0.4772 1 0.0
O7 O-2 0.3922 0.077 0.6277 1 0.0
O1 O-2 0.3948 0.1433 0.0475 1 0.0
H2 H+1 0.41 0.22 0.67 1 0.0
O3 O-2 0.1061 0.7991 0.2202 1 0.0
O6 O-2 0.3972 0.4448 0.6474 1 0.0
Na1 Na+1 0.3154 0.8223 0.0425 1 0.0
H1 H+1 0.1275 0.3619 -0.0658 1 0.0
O5 O-2 0.0914 0.5683 0.6802 1 0.0
As3 As+5 0.1878 0.8369 0.4527 1 0.0
As1 As+5 0.3665 0.3468 0.1674 1 0.0
